data_4072467
loop_
_publ_author_name
'Yuan, Ping'
'Yin, Jun'
'Yu, Guang-ao'
'Hu, Quanyuan'
'Liu, Sheng Hua'

_publ_section_title
;
 Synthesis and Second-Order NLO Properties of Donor--Acceptor
 \s-Alkenyl Ruthenium Complexes
;
_journal_issue 1
_journal_name_full Organometallics
_journal_page_first 196
_journal_paper_doi 10.1021/om0605736
_journal_volume 26
_journal_year 2007
_chemical_formula_moiety 'C40 H39 B N7 O P Ru'
_chemical_formula_sum 'C40 H39 B N7 O P Ru'
_chemical_formula_weight 776.63
_chemical_name_systematic ?
_space_group_IT_number 14
_symmetry_cell_setting monoclinic
_symmetry_space_group_name_Hall '-P 2ybc'
_symmetry_space_group_name_H-M 'P 1 21/c 1'
_atom_sites_solution_hydrogens geom
_atom_sites_solution_primary direct
_atom_sites_solution_secondary difmap
_audit_creation_method SHELXL-97
_cell_angle_alpha 90.00
_cell_angle_beta 98.342(1)
_cell_angle_gamma 90.00
_cell_formula_units_Z 4
_cell_length_a 13.4803(9)
_cell_length_b 14.9598(9)
_cell_length_c 18.767(1)
_cell_measurement_reflns_used 5031
_cell_measurement_temperature 293(2)
_cell_measurement_theta_max 23.2055
_cell_measurement_theta_min 2.1936
_cell_volume 3744.6(4)
_computing_cell_refinement 'Bruker SMART'
_computing_data_collection 'Bruker SMART'
_computing_data_reduction 'Bruker SAINT'
_computing_molecular_graphics 'Bruker SHELXTL'
_computing_publication_material 'Bruker SHELXTL'
_computing_structure_refinement 'SHELXL-97 (Sheldrick, 1997)'
_computing_structure_solution 'SHELXS-97 (Sheldrick, 1990)'
_diffrn_ambient_temperature 293(2)
_diffrn_measured_fraction_theta_full 0.995
_diffrn_measured_fraction_theta_max 0.995
_diffrn_measurement_device_type CCD
_diffrn_measurement_method 'phi and omega scans'
_diffrn_radiation_monochromator graphite
_diffrn_radiation_source 'fine-focus sealed tube'
_diffrn_radiation_type MoK\a
_diffrn_radiation_wavelength 0.71073
_diffrn_reflns_av_R_equivalents 0.0323
_diffrn_reflns_av_sigmaI/netI 0.0410
_diffrn_reflns_limit_h_max 16
_diffrn_reflns_limit_h_min -10
_diffrn_reflns_limit_k_max 17
_diffrn_reflns_limit_k_min -18
_diffrn_reflns_limit_l_max 22
_diffrn_reflns_limit_l_min -22
_diffrn_reflns_number 19169
_diffrn_reflns_theta_full 25.50
_diffrn_reflns_theta_max 25.50
_diffrn_reflns_theta_min 1.75
_exptl_absorpt_coefficient_mu 0.503
_exptl_absorpt_correction_T_max 0.9149
_exptl_absorpt_correction_T_min 0.8974
_exptl_absorpt_correction_type multi-scan
_exptl_absorpt_process_details SADABS
_exptl_crystal_colour Orange
_exptl_crystal_density_diffrn 1.378
_exptl_crystal_density_method 'not measured'
_exptl_crystal_description Block
_exptl_crystal_F_000 1600
_exptl_crystal_size_max 0.22
_exptl_crystal_size_mid 0.20
_exptl_crystal_size_min 0.18
_refine_diff_density_max 0.990
_refine_diff_density_min -0.436
_refine_diff_density_rms 0.074
_refine_ls_extinction_method none
_refine_ls_goodness_of_fit_ref 1.047
_refine_ls_hydrogen_treatment mixed
_refine_ls_matrix_type full
_refine_ls_number_parameters 464
_refine_ls_number_reflns 6928
_refine_ls_number_restraints 0
_refine_ls_restrained_S_all 1.047
_refine_ls_R_factor_all 0.0647
_refine_ls_R_factor_gt 0.0497
_refine_ls_shift/su_max 0.001
_refine_ls_shift/su_mean 0.000
_refine_ls_structure_factor_coef Fsqd
_refine_ls_weighting_details 'calc w=1/[\s^2^(Fo^2^)+(0.0704P)^2^+0.8477P] where P=(Fo^2^+2Fc^2^)/3'
_refine_ls_weighting_scheme calc
_refine_ls_wR_factor_gt 0.1202
_refine_ls_wR_factor_ref 0.1275
_reflns_number_gt 5488
_reflns_number_total 6928
_reflns_threshold_expression I>2sigma(I)
_cod_data_source_file om0605736si20060629_095323.cif
_cod_data_source_block liu2
_cod_depositor_comments
;
The following automatic conversions were performed:

'_symmetry_cell_setting' value 'Monoclinic' changed to 'monoclinic'
according to /home/saulius/struct/CIF-dictionaries/cif_core.dic
dictionary named 'cif_core.dic' version 2.4.1 from
2010-06-29.

'_exptl_absorpt_correction_type' value 'Multi-Scan'
changed to 'multi-scan' according to
/home/saulius/struct/CIF-dictionaries/cif_core.dic dictionary named
'cif_core.dic' version 2.4.1 from 2010-06-29.

Automatic conversion script
Id: cif_fix_values 1715 2011-07-08 13:25:40Z adriana 
;
_cod_original_sg_symbol_H-M P2(1)/c
_cod_database_code 4072467

loop_
_symmetry_equiv_pos_as_xyz
'x, y, z'
'-x, y+1/2, -z+1/2'
'-x, -y, -z'
'x, -y-1/2, z-1/2'

loop_
_atom_site_label
_atom_site_type_symbol
_atom_site_fract_x
_atom_site_fract_y
_atom_site_fract_z
_atom_site_U_iso_or_equiv
_atom_site_adp_type
_atom_site_occupancy
_atom_site_symmetry_multiplicity
_atom_site_calc_flag
_atom_site_refinement_flags
Ru1 Ru -0.27669(2) 0.613993(18) 0.651264(15) 0.04345(12) Uani 1 1 d .
P1 P -0.11823(7) 0.67764(6) 0.68684(5) 0.0429(2) Uani 1 1 d .
B1 B -0.4756(4) 0.7167(3) 0.5759(3) 0.0581(11) Uani 1 1 d .
H1 H -0.541(3) 0.748(3) 0.552(2) 0.068(11) Uiso 1 1 d .
N1 N -0.3030(2) 0.68299(19) 0.54705(15) 0.0475(7) Uani 1 1 d .
N2 N -0.4234(2) 0.5631(2) 0.61826(16) 0.0518(7) Uani 1 1 d .
N3 N -0.3526(2) 0.7269(2) 0.68973(15) 0.0519(7) Uani 1 1 d .
N4 N -0.3927(2) 0.7238(2) 0.52781(16) 0.0548(8) Uani 1 1 d .
N5 N -0.4969(2) 0.6182(2) 0.58674(17) 0.0542(8) Uani 1 1 d .
N6 N -0.4364(2) 0.7595(2) 0.64847(17) 0.0573(8) Uani 1 1 d .
N7 N -0.3471(5) 0.3353(4) 1.1853(3) 0.1209(18) Uani 1 1 d .
O1 O -0.1935(3) 0.4494(3) 0.5960(3) 0.1304(17) Uani 1 1 d .
C1 C -0.2837(4) 0.5577(4) 0.7499(3) 0.0881(16) Uani 1 1 d .
H1A H -0.2995 0.6031 0.7802 0.106 Uiso 1 1 calc R
C2 C -0.2756(4) 0.4895(4) 0.7849(3) 0.1001(19) Uani 1 1 d .
H2A H -0.2522 0.4408 0.7614 0.120 Uiso 1 1 calc R
C3 C -0.2959(3) 0.4706(3) 0.8571(2) 0.0682(12) Uani 1 1 d .
H3A H -0.3284 0.5161 0.8783 0.082 Uiso 1 1 calc R
C4 C -0.2748(4) 0.3965(4) 0.8987(3) 0.0966(17) Uani 1 1 d .
H4A H -0.2462 0.3490 0.8770 0.116 Uiso 1 1 calc R
C5 C -0.2921(4) 0.3813(4) 0.9770(3) 0.0821(15) Uani 1 1 d .
C6 C -0.3577(5) 0.4397(4) 1.0012(3) 0.112(2) Uani 1 1 d .
H6A H -0.3861 0.4866 0.9728 0.135 Uiso 1 1 calc R
C7 C -0.3827(5) 0.4239(4) 1.0789(3) 0.1055(19) Uani 1 1 d .
H7A H -0.4289 0.4593 1.0983 0.127 Uiso 1 1 calc R
C8 C -0.3335(4) 0.3558(4) 1.1169(3) 0.0843(14) Uani 1 1 d .
C9 C -0.2685(5) 0.3024(5) 1.0809(3) 0.114(2) Uani 1 1 d .
H9A H -0.2363 0.2545 1.1060 0.137 Uiso 1 1 calc R
C10 C -0.2511(5) 0.3162(5) 1.0153(4) 0.123(2) Uani 1 1 d .
H10A H -0.2079 0.2780 0.9957 0.148 Uiso 1 1 calc R
C11 C -0.4213(7) 0.3785(5) 1.2196(4) 0.152(3) Uani 1 1 d .
H11A H -0.4483 0.4283 1.1909 0.228 Uiso 1 1 calc R
H11B H -0.3915 0.3994 1.2662 0.228 Uiso 1 1 calc R
H11C H -0.4740 0.3370 1.2249 0.228 Uiso 1 1 calc R
C12 C -0.2978(7) 0.2575(5) 1.2216(4) 0.162(4) Uani 1 1 d .
H12A H -0.2494 0.2343 1.1936 0.243 Uiso 1 1 calc R
H12B H -0.3469 0.2124 1.2266 0.243 Uiso 1 1 calc R
H12C H -0.2647 0.2747 1.2683 0.243 Uiso 1 1 calc R
C13 C -0.3366(3) 0.7796(3) 0.7473(2) 0.0672(11) Uani 1 1 d .
H13A H -0.2836 0.7729 0.7846 0.081 Uiso 1 1 calc R
C14 C -0.4088(4) 0.8453(4) 0.7445(3) 0.0845(14) Uani 1 1 d .
H14A H -0.4142 0.8897 0.7784 0.101 Uiso 1 1 calc R
C15 C -0.4701(4) 0.8312(3) 0.6818(3) 0.0752(13) Uani 1 1 d .
H15A H -0.5262 0.8652 0.6645 0.090 Uiso 1 1 calc R
C16 C -0.4628(3) 0.4809(3) 0.6176(2) 0.0635(11) Uani 1 1 d .
H16A H -0.4288 0.4302 0.6363 0.076 Uiso 1 1 calc R
C17 C -0.5612(3) 0.4826(3) 0.5851(2) 0.0705(12) Uani 1 1 d .
H17A H -0.6053 0.4346 0.5777 0.085 Uiso 1 1 calc R
C18 C -0.5800(3) 0.5688(4) 0.5660(2) 0.0679(12) Uani 1 1 d .
H18A H -0.6406 0.5907 0.5424 0.081 Uiso 1 1 calc R
C19 C -0.2504(3) 0.7017(3) 0.4940(2) 0.0625(11) Uani 1 1 d .
H19A H -0.1856 0.6815 0.4923 0.075 Uiso 1 1 calc R
C20 C -0.3036(4) 0.7545(3) 0.4425(2) 0.0791(14) Uani 1 1 d .
H20A H -0.2823 0.7771 0.4011 0.095 Uiso 1 1 calc R
C21 C -0.3936(4) 0.7668(3) 0.4647(2) 0.0717(12) Uani 1 1 d .
H21A H -0.4470 0.7993 0.4406 0.086 Uiso 1 1 calc R
C22 C -0.0092(3) 0.6106(2) 0.6701(2) 0.0495(9) Uani 1 1 d .
C23 C 0.0622(3) 0.5780(3) 0.7241(2) 0.0693(11) Uani 1 1 d .
H23A H 0.0552 0.5879 0.7721 0.083 Uiso 1 1 calc R
C24 C 0.1441(4) 0.5307(4) 0.7074(3) 0.0918(16) Uani 1 1 d .
H24A H 0.1911 0.5085 0.7444 0.110 Uiso 1 1 calc R
C25 C 0.1569(4) 0.5164(3) 0.6384(3) 0.0878(15) Uani 1 1 d .
H25A H 0.2132 0.4860 0.6280 0.105 Uiso 1 1 calc R
C26 C 0.0868(4) 0.5466(3) 0.5838(3) 0.0817(14) Uani 1 1 d .
H26A H 0.0949 0.5367 0.5361 0.098 Uiso 1 1 calc R
C27 C 0.0033(4) 0.5922(3) 0.6002(2) 0.0686(11) Uani 1 1 d .
H27A H -0.0453 0.6109 0.5629 0.082 Uiso 1 1 calc R
C28 C -0.0818(3) 0.7095(2) 0.78178(19) 0.0494(9) Uani 1 1 d .
C29 C -0.0914(3) 0.6487(3) 0.8363(2) 0.0589(10) Uani 1 1 d .
H29A H -0.1190 0.5927 0.8246 0.071 Uiso 1 1 calc R
C30 C -0.0609(3) 0.6700(4) 0.9069(2) 0.0716(12) Uani 1 1 d .
H30A H -0.0689 0.6284 0.9424 0.086 Uiso 1 1 calc R
C31 C -0.0197(4) 0.7501(4) 0.9261(2) 0.0776(14) Uani 1 1 d .
H31A H 0.0023 0.7630 0.9743 0.093 Uiso 1 1 calc R
C32 C -0.0104(4) 0.8121(4) 0.8742(3) 0.0849(15) Uani 1 1 d .
H32A H 0.0174 0.8677 0.8873 0.102 Uiso 1 1 calc R
C33 C -0.0421(3) 0.7932(3) 0.8020(2) 0.0688(11) Uani 1 1 d .
H33A H -0.0368 0.8365 0.7672 0.083 Uiso 1 1 calc R
C34 C -0.0967(3) 0.7835(2) 0.64165(18) 0.0468(8) Uani 1 1 d .
C35 C -0.0021(3) 0.8109(3) 0.6289(2) 0.0652(11) Uani 1 1 d .
H35A H 0.0525 0.7728 0.6397 0.078 Uiso 1 1 calc R
C36 C 0.0109(4) 0.8953(3) 0.6002(3) 0.0772(14) Uani 1 1 d .
H36A H 0.0742 0.9130 0.5916 0.093 Uiso 1 1 calc R
C37 C -0.0675(4) 0.9515(3) 0.5847(2) 0.0704(12) Uani 1 1 d .
H37A H -0.0579 1.0080 0.5661 0.085 Uiso 1 1 calc R
C38 C -0.1600(4) 0.9258(3) 0.5962(2) 0.0662(11) Uani 1 1 d .
H38A H -0.2139 0.9647 0.5853 0.079 Uiso 1 1 calc R
C39 C -0.1755(3) 0.8420(3) 0.6242(2) 0.0550(9) Uani 1 1 d .
H39A H -0.2397 0.8251 0.6313 0.066 Uiso 1 1 calc R
C40 C -0.2227(3) 0.5139(3) 0.6177(3) 0.0747(13) Uani 1 1 d .

loop_
_atom_site_aniso_label
_atom_site_aniso_U_11
_atom_site_aniso_U_22
_atom_site_aniso_U_33
_atom_site_aniso_U_23
_atom_site_aniso_U_13
_atom_site_aniso_U_12
Ru1 0.03708(18) 0.04525(18) 0.04761(18) 0.00658(12) 0.00478(12) -0.00285(12)
P1 0.0372(5) 0.0450(5) 0.0459(5) 0.0024(4) 0.0036(4) 0.0001(4)
B1 0.042(2) 0.068(3) 0.062(3) 0.005(2) 0.000(2) 0.010(2)
N1 0.0429(17) 0.0566(18) 0.0426(15) 0.0022(13) 0.0052(13) -0.0048(14)
N2 0.0423(17) 0.0556(19) 0.0571(18) 0.0051(15) 0.0060(14) -0.0105(15)
N3 0.0431(17) 0.067(2) 0.0470(16) -0.0025(15) 0.0103(14) 0.0024(15)
N4 0.0496(19) 0.0616(19) 0.0500(17) 0.0096(15) -0.0037(15) -0.0042(15)
N5 0.0385(17) 0.067(2) 0.0563(18) 0.0029(15) 0.0038(14) -0.0049(15)
N6 0.0430(18) 0.061(2) 0.068(2) -0.0025(16) 0.0095(16) 0.0036(15)
N7 0.159(5) 0.128(4) 0.076(3) 0.040(3) 0.016(3) -0.002(4)
O1 0.085(3) 0.069(2) 0.238(5) -0.047(3) 0.025(3) 0.011(2)
C1 0.075(3) 0.103(4) 0.078(3) 0.047(3) -0.019(2) -0.038(3)
C2 0.104(4) 0.114(4) 0.076(3) 0.014(3) -0.007(3) -0.060(4)
C3 0.060(3) 0.072(3) 0.070(3) 0.024(2) 0.001(2) -0.017(2)
C4 0.084(4) 0.100(4) 0.103(4) 0.007(3) 0.002(3) -0.015(3)
C5 0.062(3) 0.069(3) 0.114(4) 0.017(3) 0.006(3) -0.016(3)
C6 0.109(5) 0.085(4) 0.121(5) 0.032(4) -0.057(4) -0.032(4)
C7 0.087(4) 0.102(4) 0.118(5) 0.043(4) -0.016(3) -0.032(3)
C8 0.084(4) 0.098(4) 0.069(3) 0.019(3) 0.006(3) -0.025(3)
C9 0.090(4) 0.162(6) 0.087(4) 0.022(4) 0.002(3) -0.018(4)
C10 0.087(4) 0.142(6) 0.136(6) 0.052(5) 0.000(4) -0.011(4)
C11 0.199(9) 0.155(7) 0.117(6) -0.015(5) 0.074(6) -0.038(6)
C12 0.222(10) 0.131(6) 0.118(5) 0.062(5) -0.023(6) -0.030(6)
C13 0.063(3) 0.090(3) 0.050(2) -0.014(2) 0.014(2) -0.004(2)
C14 0.075(3) 0.097(4) 0.088(3) -0.031(3) 0.030(3) 0.010(3)
C15 0.062(3) 0.071(3) 0.095(3) -0.010(3) 0.019(3) 0.016(2)
C16 0.062(3) 0.062(2) 0.067(2) 0.009(2) 0.010(2) -0.017(2)
C17 0.061(3) 0.080(3) 0.073(3) -0.004(2) 0.015(2) -0.029(2)
C18 0.039(2) 0.099(4) 0.064(2) 0.000(2) 0.0034(19) -0.014(2)
C19 0.058(2) 0.083(3) 0.047(2) -0.002(2) 0.0089(19) -0.013(2)
C20 0.092(4) 0.101(4) 0.044(2) 0.015(2) 0.008(2) -0.021(3)
C21 0.078(3) 0.078(3) 0.054(2) 0.018(2) -0.006(2) -0.009(2)
C22 0.0390(19) 0.051(2) 0.059(2) -0.0022(17) 0.0095(17) -0.0032(16)
C23 0.051(2) 0.091(3) 0.064(2) -0.001(2) 0.001(2) 0.016(2)
C24 0.059(3) 0.116(4) 0.097(4) 0.000(3) 0.000(3) 0.036(3)
C25 0.058(3) 0.093(4) 0.118(4) -0.017(3) 0.030(3) 0.013(3)
C26 0.081(3) 0.091(4) 0.077(3) -0.011(3) 0.027(3) 0.015(3)
C27 0.069(3) 0.077(3) 0.060(2) 0.000(2) 0.009(2) 0.015(2)
C28 0.0382(19) 0.055(2) 0.053(2) -0.0026(17) 0.0006(16) 0.0066(16)
C29 0.056(2) 0.068(2) 0.052(2) -0.003(2) 0.0044(19) 0.004(2)
C30 0.069(3) 0.096(4) 0.050(2) 0.004(2) 0.009(2) 0.017(3)
C31 0.069(3) 0.107(4) 0.054(2) -0.024(3) 0.001(2) 0.020(3)
C32 0.082(3) 0.086(3) 0.082(3) -0.033(3) -0.004(3) -0.002(3)
C33 0.077(3) 0.064(3) 0.062(2) -0.008(2) 0.002(2) -0.006(2)
C34 0.049(2) 0.0461(19) 0.0437(18) -0.0003(16) 0.0017(16) -0.0068(17)
C35 0.046(2) 0.067(3) 0.082(3) 0.005(2) 0.007(2) -0.004(2)
C36 0.068(3) 0.072(3) 0.095(3) 0.009(3) 0.025(3) -0.025(3)
C37 0.090(4) 0.050(2) 0.071(3) 0.009(2) 0.011(3) -0.011(2)
C38 0.075(3) 0.051(2) 0.070(3) 0.008(2) 0.004(2) 0.002(2)
C39 0.053(2) 0.052(2) 0.060(2) 0.0047(19) 0.0072(19) -0.0025(18)
C40 0.044(2) 0.052(2) 0.127(4) -0.004(3) 0.005(2) -0.004(2)

loop_
_atom_type_symbol
_atom_type_description
_atom_type_scat_dispersion_real
_atom_type_scat_dispersion_imag
_atom_type_scat_source
C C 0.0033 0.0016 'International Tables Vol C Tables 4.2.6.8 and 6.1.1.4'
H H 0.0000 0.0000 'International Tables Vol C Tables 4.2.6.8 and 6.1.1.4'
B B 0.0013 0.0007 'International Tables Vol C Tables 4.2.6.8 and 6.1.1.4'
N N 0.0061 0.0033 'International Tables Vol C Tables 4.2.6.8 and 6.1.1.4'
P P 0.1023 0.0942 'International Tables Vol C Tables 4.2.6.8 and 6.1.1.4'
Ru Ru -1.2594 0.8363 'International Tables Vol C Tables 4.2.6.8 and 6.1.1.4'
O O 0.0106 0.0060 'International Tables Vol C Tables 4.2.6.8 and 6.1.1.4'

loop_
_geom_angle_atom_site_label_1
_geom_angle_atom_site_label_2
_geom_angle_atom_site_label_3
_geom_angle
C40 Ru1 C1 92.7(2)
C40 Ru1 N2 90.33(16)
C1 Ru1 N2 87.33(15)
C40 Ru1 N3 175.18(15)
C1 Ru1 N3 86.2(2)
N2 Ru1 N3 84.93(12)
C40 Ru1 N1 95.71(18)
C1 Ru1 N1 167.50(18)
N2 Ru1 N1 83.44(11)
N3 Ru1 N1 84.64(11)
C40 Ru1 P1 92.26(13)
C1 Ru1 P1 93.95(13)
N2 Ru1 P1 177.05(9)
N3 Ru1 P1 92.50(9)
N1 Ru1 P1 94.90(8)
C34 P1 C28 100.68(16)
C34 P1 C22 101.94(17)
C28 P1 C22 101.47(17)
C34 P1 Ru1 114.60(12)
C28 P1 Ru1 118.99(12)
C22 P1 Ru1 116.50(12)
N5 B1 N6 109.5(3)
N5 B1 N4 108.2(3)
N6 B1 N4 107.9(3)
N5 B1 H1 109(2)
N6 B1 H1 111(2)
N4 B1 H1 111(2)
C19 N1 N4 104.9(3)
C19 N1 Ru1 136.9(3)
N4 N1 Ru1 118.1(2)
C16 N2 N5 106.8(3)
C16 N2 Ru1 133.1(3)
N5 N2 Ru1 119.9(2)
C13 N3 N6 105.9(3)
C13 N3 Ru1 135.1(3)
N6 N3 Ru1 119.0(2)
C21 N4 N1 110.1(3)
C21 N4 B1 129.3(4)
N1 N4 B1 120.6(3)
C18 N5 N2 108.4(3)
C18 N5 B1 131.0(4)
N2 N5 B1 120.5(3)
C15 N6 N3 109.1(3)
C15 N6 B1 130.4(4)
N3 N6 B1 120.5(3)
C8 N7 C11 121.8(6)
C8 N7 C12 120.4(7)
C11 N7 C12 117.0(6)
C2 C1 Ru1 145.6(6)
C2 C1 H1A 107.2
Ru1 C1 H1A 107.2
C1 C2 C3 131.2(7)
C1 C2 H2A 114.4
C3 C2 H2A 114.4
C4 C3 C2 130.1(6)
C4 C3 H3A 115.0
C2 C3 H3A 115.0
C3 C4 C5 128.3(6)
C3 C4 H4A 115.8
C5 C4 H4A 115.8
C10 C5 C6 123.0(7)
C10 C5 C4 122.2(6)
C6 C5 C4 114.7(5)
C5 C6 C7 116.8(5)
C5 C6 H6A 121.6
C7 C6 H6A 121.6
C8 C7 C6 116.6(6)
C8 C7 H7A 121.7
C6 C7 H7A 121.7
N7 C8 C7 122.8(6)
N7 C8 C9 119.9(6)
C7 C8 C9 117.2(6)
C10 C9 C8 124.5(7)
C10 C9 H9A 117.8
C8 C9 H9A 117.8
C5 C10 C9 121.8(8)
C5 C10 H10A 119.1
C9 C10 H10A 119.1
N7 C11 H11A 109.5
N7 C11 H11B 109.5
H11A C11 H11B 109.5
N7 C11 H11C 109.5
H11A C11 H11C 109.5
H11B C11 H11C 109.5
N7 C12 H12A 109.5
N7 C12 H12B 109.5
H12A C12 H12B 109.5
N7 C12 H12C 109.5
H12A C12 H12C 109.5
H12B C12 H12C 109.5
N3 C13 C14 111.2(4)
N3 C13 H13A 124.4
C14 C13 H13A 124.4
C15 C14 C13 105.1(4)
C15 C14 H14A 127.5
C13 C14 H14A 127.5
C14 C15 N6 108.8(4)
C14 C15 H15A 125.6
N6 C15 H15A 125.6
N2 C16 C17 110.1(4)
N2 C16 H16A 124.9
C17 C16 H16A 124.9
C18 C17 C16 105.4(4)
C18 C17 H17A 127.3
C16 C17 H17A 127.3
N5 C18 C17 109.2(4)
N5 C18 H18A 125.4
C17 C18 H18A 125.4
N1 C19 C20 111.6(4)
N1 C19 H19A 124.2
C20 C19 H19A 124.2
C21 C20 C19 105.2(4)
C21 C20 H20A 127.4
C19 C20 H20A 127.4
N4 C21 C20 108.2(4)
N4 C21 H21A 125.9
C20 C21 H21A 125.9
C27 C22 C23 117.4(4)
C27 C22 P1 118.9(3)
C23 C22 P1 123.7(3)
C22 C23 C24 120.5(4)
C22 C23 H23A 119.8
C24 C23 H23A 119.8
C25 C24 C23 121.0(5)
C25 C24 H24A 119.5
C23 C24 H24A 119.5
C24 C25 C26 119.8(4)
C24 C25 H25A 120.1
C26 C25 H25A 120.1
C25 C26 C27 119.4(5)
C25 C26 H26A 120.3
C27 C26 H26A 120.3
C22 C27 C26 121.7(4)
C22 C27 H27A 119.1
C26 C27 H27A 119.1
C29 C28 C33 117.5(4)
C29 C28 P1 120.2(3)
C33 C28 P1 122.3(3)
C30 C29 C28 120.9(4)
C30 C29 H29A 119.5
C28 C29 H29A 119.5
C31 C30 C29 121.4(5)
C31 C30 H30A 119.3
C29 C30 H30A 119.3
C30 C31 C32 119.4(4)
C30 C31 H31A 120.3
C32 C31 H31A 120.3
C31 C32 C33 120.7(5)
C31 C32 H32A 119.7
C33 C32 H32A 119.7
C32 C33 C28 120.0(4)
C32 C33 H33A 120.0
C28 C33 H33A 120.0
C39 C34 C35 117.7(3)
C39 C34 P1 119.2(3)
C35 C34 P1 122.8(3)
C34 C35 C36 120.2(4)
C34 C35 H35A 119.9
C36 C35 H35A 119.9
C37 C36 C35 120.7(4)
C37 C36 H36A 119.7
C35 C36 H36A 119.7
C36 C37 C38 120.0(4)
C36 C37 H37A 120.0
C38 C37 H37A 120.0
C37 C38 C39 120.7(4)
C37 C38 H38A 119.6
C39 C38 H38A 119.6
C34 C39 C38 120.7(4)
C34 C39 H39A 119.6
C38 C39 H39A 119.6
O1 C40 Ru1 176.6(4)

loop_
_geom_bond_atom_site_label_1
_geom_bond_atom_site_label_2
_geom_bond_distance
Ru1 C40 1.817(5)
Ru1 C1 2.049(4)
Ru1 N2 2.125(3)
Ru1 N3 2.154(3)
Ru1 N1 2.194(3)
Ru1 P1 2.3455(9)
P1 C34 1.839(4)
P1 C28 1.841(4)
P1 C22 1.843(4)
B1 N5 1.521(6)
B1 N6 1.528(6)
B1 N4 1.538(6)
B1 H1 1.04(4)
N1 C19 1.333(5)
N1 N4 1.356(4)
N2 C16 1.338(5)
N2 N5 1.358(4)
N3 C13 1.329(5)
N3 N6 1.363(4)
N4 C21 1.346(5)
N5 C18 1.351(5)
N6 C15 1.353(5)
N7 C8 1.356(6)
N7 C11 1.421(9)
N7 C12 1.459(8)
O1 C40 1.139(5)
C1 C2 1.209(7)
C1 H1A 0.9300
C2 C3 1.449(6)
C2 H2A 0.9300
C3 C4 1.361(7)
C3 H3A 0.9300
C4 C5 1.538(8)
C4 H4A 0.9300
C5 C10 1.287(8)
C5 C6 1.366(8)
C6 C7 1.562(9)
C6 H6A 0.9300
C7 C8 1.361(8)
C7 H7A 0.9300
C8 C9 1.426(9)
C9 C10 1.302(8)
C9 H9A 0.9300
C10 H10A 0.9300
C11 H11A 0.9600
C11 H11B 0.9600
C11 H11C 0.9600
C12 H12A 0.9600
C12 H12B 0.9600
C12 H12C 0.9600
C13 C14 1.379(6)
C13 H13A 0.9300
C14 C15 1.353(7)
C14 H14A 0.9300
C15 H15A 0.9300
C16 C17 1.377(6)
C16 H16A 0.9300
C17 C18 1.353(6)
C17 H17A 0.9300
C18 H18A 0.9300
C19 C20 1.368(6)
C19 H19A 0.9300
C20 C21 1.352(7)
C20 H20A 0.9300
C21 H21A 0.9300
C22 C27 1.375(5)
C22 C23 1.382(5)
C23 C24 1.386(6)
C23 H23A 0.9300
C24 C25 1.347(7)
C24 H24A 0.9300
C25 C26 1.366(7)
C25 H25A 0.9300
C26 C27 1.388(6)
C26 H26A 0.9300
C27 H27A 0.9300
C28 C29 1.389(5)
C28 C33 1.393(5)
C29 C30 1.367(6)
C29 H29A 0.9300
C30 C31 1.348(7)
C30 H30A 0.9300
C31 C32 1.363(7)
C31 H31A 0.9300
C32 C33 1.390(6)
C32 H32A 0.9300
C33 H33A 0.9300
C34 C39 1.379(5)
C34 C35 1.392(5)
C35 C36 1.394(6)
C35 H35A 0.9300
C36 C37 1.348(7)
C36 H36A 0.9300
C37 C38 1.353(6)
C37 H37A 0.9300
C38 C39 1.386(6)
C38 H38A 0.9300
C39 H39A 0.9300

loop_
_geom_torsion_atom_site_label_1
_geom_torsion_atom_site_label_2
_geom_torsion_atom_site_label_3
_geom_torsion_atom_site_label_4
_geom_torsion
C40 Ru1 P1 C34 118.6(2)
C1 Ru1 P1 C34 -148.4(2)
N2 Ru1 P1 C34 -32.9(16)
N3 Ru1 P1 C34 -62.12(15)
N1 Ru1 P1 C34 22.71(15)
C40 Ru1 P1 C28 -122.2(2)
C1 Ru1 P1 C28 -29.3(2)
N2 Ru1 P1 C28 86.2(16)
N3 Ru1 P1 C28 57.01(16)
N1 Ru1 P1 C28 141.84(16)
C40 Ru1 P1 C22 -0.2(2)
C1 Ru1 P1 C22 92.7(2)
N2 Ru1 P1 C22 -151.7(16)
N3 Ru1 P1 C22 179.04(16)
N1 Ru1 P1 C22 -96.13(16)
C40 Ru1 N1 C19 -49.6(4)
C1 Ru1 N1 C19 178.1(8)
N2 Ru1 N1 C19 -139.2(4)
N3 Ru1 N1 C19 135.3(4)
P1 Ru1 N1 C19 43.2(4)
C40 Ru1 N1 N4 134.8(3)
C1 Ru1 N1 N4 2.4(9)
N2 Ru1 N1 N4 45.1(2)
N3 Ru1 N1 N4 -40.4(2)
P1 Ru1 N1 N4 -132.5(2)
C40 Ru1 N2 C16 36.7(4)
C1 Ru1 N2 C16 -56.1(4)
N3 Ru1 N2 C16 -142.4(4)
N1 Ru1 N2 C16 132.4(4)
P1 Ru1 N2 C16 -171.8(14)
C40 Ru1 N2 N5 -138.6(3)
C1 Ru1 N2 N5 128.6(3)
N3 Ru1 N2 N5 42.2(3)
N1 Ru1 N2 N5 -42.9(3)
P1 Ru1 N2 N5 12.9(18)
C40 Ru1 N3 C13 130(2)
C1 Ru1 N3 C13 53.3(4)
N2 Ru1 N3 C13 141.0(4)
N1 Ru1 N3 C13 -135.1(4)
P1 Ru1 N3 C13 -40.5(4)
C40 Ru1 N3 N6 -52(2)
C1 Ru1 N3 N6 -129.1(3)
N2 Ru1 N3 N6 -41.4(3)
N1 Ru1 N3 N6 42.5(3)
P1 Ru1 N3 N6 137.1(2)
C19 N1 N4 C21 -0.5(4)
Ru1 N1 N4 C21 176.4(3)
C19 N1 N4 B1 179.5(3)
Ru1 N1 N4 B1 -3.6(4)
N5 B1 N4 C21 123.5(4)
N6 B1 N4 C21 -118.1(4)
N5 B1 N4 N1 -56.5(4)
N6 B1 N4 N1 62.0(5)
C16 N2 N5 C18 -1.0(4)
Ru1 N2 N5 C18 175.4(2)
C16 N2 N5 B1 -177.4(3)
Ru1 N2 N5 B1 -1.0(4)
N6 B1 N5 C18 127.3(4)
N4 B1 N5 C18 -115.3(4)
N6 B1 N5 N2 -57.2(5)
N4 B1 N5 N2 60.1(4)
C13 N3 N6 C15 -0.2(4)
Ru1 N3 N6 C15 -178.5(3)
C13 N3 N6 B1 178.0(3)
Ru1 N3 N6 B1 -0.2(4)
N5 B1 N6 C15 -124.5(4)
N4 B1 N6 C15 117.9(4)
N5 B1 N6 N3 57.6(5)
N4 B1 N6 N3 -59.9(4)
C40 Ru1 C1 C2 -10.3(7)
N2 Ru1 C1 C2 79.9(7)
N3 Ru1 C1 C2 165.0(7)
N1 Ru1 C1 C2 122.3(10)
P1 Ru1 C1 C2 -102.7(7)
Ru1 C1 C2 C3 -173.1(4)
C1 C2 C3 C4 -170.9(6)
C2 C3 C4 C5 176.0(5)
C3 C4 C5 C10 -165.6(6)
C3 C4 C5 C6 17.3(8)
C10 C5 C6 C7 -0.5(8)
C4 C5 C6 C7 176.6(4)
C5 C6 C7 C8 2.9(7)
C11 N7 C8 C7 6.1(10)
C12 N7 C8 C7 175.5(6)
C11 N7 C8 C9 -171.1(6)
C12 N7 C8 C9 -1.7(9)
C6 C7 C8 N7 179.2(5)
C6 C7 C8 C9 -3.5(8)
N7 C8 C9 C10 179.5(6)
C7 C8 C9 C10 2.1(9)
C6 C5 C10 C9 -1.1(10)
C4 C5 C10 C9 -178.0(6)
C8 C9 C10 C5 0.4(11)
N6 N3 C13 C14 0.5(5)
Ru1 N3 C13 C14 178.3(3)
N3 C13 C14 C15 -0.5(6)
C13 C14 C15 N6 0.3(6)
N3 N6 C15 C14 -0.1(5)
B1 N6 C15 C14 -178.1(4)
N5 N2 C16 C17 0.7(4)
Ru1 N2 C16 C17 -175.1(3)
N2 C16 C17 C18 0.0(5)
N2 N5 C18 C17 1.0(5)
B1 N5 C18 C17 176.9(4)
C16 C17 C18 N5 -0.6(5)
N4 N1 C19 C20 1.1(4)
Ru1 N1 C19 C20 -174.9(3)
N1 C19 C20 C21 -1.3(5)
N1 N4 C21 C20 -0.3(5)
B1 N4 C21 C20 179.8(4)
C19 C20 C21 N4 0.9(5)
C34 P1 C22 C27 -60.8(3)
C28 P1 C22 C27 -164.5(3)
Ru1 P1 C22 C27 64.7(3)
C34 P1 C22 C23 118.4(4)
C28 P1 C22 C23 14.8(4)
Ru1 P1 C22 C23 -116.0(3)
C27 C22 C23 C24 1.6(7)
P1 C22 C23 C24 -177.7(4)
C22 C23 C24 C25 0.9(8)
C23 C24 C25 C26 -1.9(9)
C24 C25 C26 C27 0.3(8)
C23 C22 C27 C26 -3.1(7)
P1 C22 C27 C26 176.2(4)
C25 C26 C27 C22 2.2(8)
C34 P1 C28 C29 176.8(3)
C22 P1 C28 C29 -78.5(3)
Ru1 P1 C28 C29 50.8(3)
C34 P1 C28 C33 -4.6(4)
C22 P1 C28 C33 100.1(3)
Ru1 P1 C28 C33 -130.7(3)
C33 C28 C29 C30 -1.3(6)
P1 C28 C29 C30 177.3(3)
C28 C29 C30 C31 -0.7(7)
C29 C30 C31 C32 1.7(7)
C30 C31 C32 C33 -0.6(7)
C31 C32 C33 C28 -1.4(7)
C29 C28 C33 C32 2.3(6)
P1 C28 C33 C32 -176.3(4)
C28 P1 C34 C39 -94.2(3)
C22 P1 C34 C39 161.5(3)
Ru1 P1 C34 C39 34.8(3)
C28 P1 C34 C35 80.7(3)
C22 P1 C34 C35 -23.6(4)
Ru1 P1 C34 C35 -150.3(3)
C39 C34 C35 C36 0.6(6)
P1 C34 C35 C36 -174.4(3)
C34 C35 C36 C37 0.4(7)
C35 C36 C37 C38 -0.8(7)
C36 C37 C38 C39 0.3(7)
C35 C34 C39 C38 -1.2(6)
P1 C34 C39 C38 174.0(3)
C37 C38 C39 C34 0.7(6)
C1 Ru1 C40 O1 81(9)
N2 Ru1 C40 O1 -6(9)
N3 Ru1 C40 O1 4(11)
N1 Ru1 C40 O1 -90(9)
P1 Ru1 C40 O1 175(100)
